data_4338185
loop_
_publ_author_name
'Reger, Daniel L.'
'Pascui, Andrea E.'
'Pellechia, Perry J.'
'Smith, Mark D.'
'Jezierska, Julia'
'Ozarowski, Andrew'

_publ_section_title
;
 Hydroxide-Bridged Cubane Complexes of Nickel(II) and Cadmium(II):
 Magnetic, EPR, and Unusual Dynamic Properties.
;
_journal_issue 9
_journal_name_full 'Inorganic chemistry'
_journal_page_first 4325
_journal_page_last 4339
_journal_paper_doi 10.1021/ic403013d
_journal_volume 53
_journal_year 2014
_chemical_formula_moiety
; 
C46.42 H58.84 N18 Ni4 O8, 2(C3 H7 N O), 
1.58(C H4 O), 0.42(C4 H10 O), 4(Cl O4) 
;
_chemical_formula_sum 'C55.67 H83.34 Cl4 N20 Ni4 O28'
_chemical_formula_weight 1857.51
_chemical_name_systematic
; 
 ? 
;
_space_group_IT_number 15
_symmetry_cell_setting monoclinic
_symmetry_space_group_name_Hall '-C 2yc'
_symmetry_space_group_name_H-M 'C 1 2/c 1'
_atom_sites_solution_hydrogens geom
_atom_sites_solution_primary direct
_atom_sites_solution_secondary difmap
_audit_creation_method SHELXL-97
_cell_angle_alpha 90.00
_cell_angle_beta 115.8900(10)
_cell_angle_gamma 90.00
_cell_formula_units_Z 4
_cell_length_a 21.7442(12)
_cell_length_b 17.5713(10)
_cell_length_c 22.1788(12)
_cell_measurement_reflns_used 8997
_cell_measurement_temperature 150(2)
_cell_measurement_theta_max 26.219
_cell_measurement_theta_min 2.177
_cell_volume 7623.4(7)
_computing_cell_refinement 'SAINT-Plus Version 6.45 (Bruker, 2001)'
_computing_data_collection 'SMART Version 5.625 (Bruker, 2001)'
_computing_data_reduction 'SAINT-Plus Version 6.45 (Bruker, 2001)'
_computing_molecular_graphics various
_computing_publication_material 'SHELXTL Version 6.14 (Bruker, 2000)'
_computing_structure_refinement 'SHELXL-97 (Sheldrick, 1997)'
_computing_structure_solution 'SHELXS-97 (Sheldrick, 1990)'
_diffrn_ambient_temperature 150(2)
_diffrn_measured_fraction_theta_full 1.000
_diffrn_measured_fraction_theta_max 1.000
_diffrn_measurement_device_type 'Bruker SMART APEX CCD diffractometer'
_diffrn_measurement_method 'omega scans'
_diffrn_radiation_monochromator graphite
_diffrn_radiation_source 'fine-focus sealed tube'
_diffrn_radiation_type MoK\a
_diffrn_radiation_wavelength 0.71073
_diffrn_reflns_av_R_equivalents 0.0638
_diffrn_reflns_av_sigmaI/netI 0.0511
_diffrn_reflns_limit_h_max 25
_diffrn_reflns_limit_h_min -25
_diffrn_reflns_limit_k_max 20
_diffrn_reflns_limit_k_min -20
_diffrn_reflns_limit_l_max 26
_diffrn_reflns_limit_l_min -25
_diffrn_reflns_number 39396
_diffrn_reflns_theta_full 25.03
_diffrn_reflns_theta_max 25.03
_diffrn_reflns_theta_min 1.56
_exptl_absorpt_coefficient_mu 1.206
_exptl_absorpt_correction_type none
_exptl_crystal_colour green
_exptl_crystal_density_diffrn 1.618
_exptl_crystal_density_method 'not measured'
_exptl_crystal_description pyramid
_exptl_crystal_F_000 3846
_exptl_crystal_size_max 0.36
_exptl_crystal_size_mid 0.32
_exptl_crystal_size_min 0.20
_refine_diff_density_max 0.951
_refine_diff_density_min -0.565
_refine_diff_density_rms 0.090
_refine_ls_extinction_method none
_refine_ls_goodness_of_fit_ref 1.022
_refine_ls_hydrogen_treatment mixed
_refine_ls_matrix_type full
_refine_ls_number_parameters 516
_refine_ls_number_reflns 6744
_refine_ls_number_restraints 38
_refine_ls_restrained_S_all 1.027
_refine_ls_R_factor_all 0.0661
_refine_ls_R_factor_gt 0.0497
_refine_ls_shift/su_max 0.001
_refine_ls_shift/su_mean 0.000
_refine_ls_structure_factor_coef Fsqd
_refine_ls_weighting_details 'calc w=1/[\s^2^(Fo^2^)+(0.0758P)^2^+11.5598P] where P=(Fo^2^+2Fc^2^)/3'
_refine_ls_weighting_scheme calc
_refine_ls_wR_factor_gt 0.1314
_refine_ls_wR_factor_ref 0.1393
_reflns_number_gt 5154
_reflns_number_total 6744
_reflns_threshold_expression >2sigma(I)
_cod_data_source_file ic403013d_si_001.cif
_cod_data_source_block 2
_cod_depositor_comments
;
The following automatic conversions were performed:

'_symmetry_cell_setting' value 'Monoclinic' changed to 'monoclinic'
according to
/usr/data/users/saulius/crontab/automatic-downloads/rss-feeds/ACS/lib/dictionaries/cif_core.dic
dictionary named 'cif_core.dic' version 2.4.2 from 2011-04-26.

Automatic conversion script
Id: cif_fix_values 2281 2013-09-26 08:29:07Z andrius 

 Adding full bibliography for 4338184--4338186.cif.
;
_cod_original_sg_symbol_H-M 'C 2/c'
_cod_database_code 4338185

loop_
_symmetry_equiv_pos_as_xyz
'x, y, z'
'-x, y, -z+1/2'
'x+1/2, y+1/2, z'
'-x+1/2, y+1/2, -z+1/2'
'-x, -y, -z'
'x, -y, z-1/2'
'-x+1/2, -y+1/2, -z'
'x+1/2, -y+1/2, z-1/2'

loop_
_atom_site_label
_atom_site_type_symbol
_atom_site_fract_x
_atom_site_fract_y
_atom_site_fract_z
_atom_site_U_iso_or_equiv
_atom_site_adp_type
_atom_site_occupancy
_atom_site_symmetry_multiplicity
_atom_site_calc_flag
_atom_site_refinement_flags
_atom_site_disorder_assembly
_atom_site_disorder_group
Ni1 Ni 0.54858(3) 0.62815(3) 0.21308(2) 0.01970(15) Uani 1 1 d . . .
Ni2 Ni 0.56587(3) 0.50166(3) 0.31781(2) 0.02032(15) Uani 1 1 d . . .
C1 C 0.6863(2) 0.7449(2) 0.2882(2) 0.0292(10) Uani 1 1 d . A .
H1 H 0.7244 0.7821 0.2981 0.035 Uiso 1 1 calc R . .
C2 C 0.7118(2) 0.5402(2) 0.4576(2) 0.0265(10) Uani 1 1 d . A .
H2 H 0.7546 0.5385 0.5005 0.032 Uiso 1 1 calc R . .
C3 C 0.6883(2) 0.7207(2) 0.3549(2) 0.0266(10) Uani 1 1 d . . .
C4 C 0.7067(2) 0.6473(2) 0.3791(2) 0.0246(9) Uani 1 1 d . . .
H4 H 0.7244 0.6136 0.3571 0.029 Uiso 1 1 calc R . .
C5 C 0.6993(2) 0.6227(2) 0.4350(2) 0.0254(9) Uani 1 1 d . . .
C6 C 0.6787(2) 0.6744(3) 0.4706(2) 0.0310(10) Uani 1 1 d . . .
H6 H 0.6740 0.6584 0.5093 0.037 Uiso 1 1 calc R . .
C7 C 0.6652(2) 0.7490(3) 0.4488(2) 0.0342(11) Uani 1 1 d . . .
H7 H 0.6532 0.7848 0.4741 0.041 Uiso 1 1 calc R . .
C8 C 0.6687(2) 0.7726(3) 0.3909(2) 0.0311(10) Uani 1 1 d . . .
H8 H 0.6579 0.8236 0.3758 0.037 Uiso 1 1 calc R . .
C11 C 0.6139(3) 0.8593(3) 0.2327(2) 0.0370(12) Uani 1 1 d . A .
H11 H 0.6488 0.8968 0.2474 0.044 Uiso 1 1 calc R . .
C12 C 0.5466(3) 0.8717(3) 0.1950(2) 0.0402(12) Uani 1 1 d . A .
H12 H 0.5246 0.9189 0.1780 0.048 Uiso 1 1 calc R . .
C13 C 0.5165(2) 0.8005(2) 0.1867(2) 0.0316(10) Uani 1 1 d . . .
H13 H 0.4689 0.7914 0.1615 0.038 Uiso 1 1 calc R A .
C21 C 0.7540(2) 0.6664(3) 0.2441(2) 0.0389(12) Uani 1 1 d . A .
H21 H 0.7933 0.6980 0.2571 0.047 Uiso 1 1 calc R . .
C22 C 0.7446(2) 0.5979(3) 0.2135(2) 0.0435(13) Uani 1 1 d . A .
H22 H 0.7759 0.5717 0.2016 0.052 Uiso 1 1 calc R . .
C23 C 0.6803(2) 0.5738(3) 0.2031(2) 0.0312(10) Uani 1 1 d . . .
H23 H 0.6596 0.5276 0.1814 0.037 Uiso 1 1 calc R A .
C31 C 0.7799(2) 0.4554(3) 0.4179(2) 0.0393(12) Uani 1 1 d . A .
H31 H 0.8219 0.4540 0.4574 0.047 Uiso 1 1 calc R . .
C32 C 0.7665(2) 0.4204(3) 0.3589(2) 0.0434(13) Uani 1 1 d . A .
H32 H 0.7969 0.3900 0.3487 0.052 Uiso 1 1 calc R . .
C33 C 0.6993(2) 0.4383(3) 0.3165(2) 0.0331(11) Uani 1 1 d . . .
H33 H 0.6759 0.4211 0.2715 0.040 Uiso 1 1 calc R A .
C41 C 0.6596(2) 0.4892(2) 0.5309(2) 0.0310(11) Uani 1 1 d . A .
H41 H 0.6989 0.4906 0.5729 0.037 Uiso 1 1 calc R . .
C42 C 0.5956(2) 0.4661(3) 0.5202(2) 0.0300(10) Uani 1 1 d . A .
H42 H 0.5813 0.4484 0.5525 0.036 Uiso 1 1 calc R . .
C43 C 0.5561(2) 0.4741(2) 0.4518(2) 0.0270(10) Uani 1 1 d . . .
H43 H 0.5089 0.4619 0.4296 0.032 Uiso 1 1 calc R A .
N11 N 0.56208(17) 0.74639(19) 0.21833(16) 0.0248(8) Uani 1 1 d . A .
N12 N 0.62274(18) 0.7834(2) 0.24569(17) 0.0273(8) Uani 1 1 d . . .
N21 N 0.65109(17) 0.62434(19) 0.22780(16) 0.0250(8) Uani 1 1 d . A .
N22 N 0.69768(18) 0.6818(2) 0.25262(17) 0.0286(8) Uani 1 1 d . . .
N31 N 0.67147(17) 0.4827(2) 0.34683(17) 0.0271(8) Uani 1 1 d . A .
N32 N 0.72243(17) 0.4925(2) 0.41024(17) 0.0275(8) Uani 1 1 d . . .
N41 N 0.59217(17) 0.50081(19) 0.42084(17) 0.0258(8) Uani 1 1 d . A .
N42 N 0.65678(17) 0.50967(19) 0.47104(17) 0.0259(8) Uani 1 1 d . . .
O1 O 0.55318(14) 0.61829(15) 0.30734(13) 0.0207(6) Uani 1 1 d D . .
H1A H 0.584(2) 0.645(2) 0.335(2) 0.049(16) Uiso 1 1 d D . .
O2 O 0.53817(14) 0.51200(15) 0.21625(13) 0.0204(6) Uani 1 1 d D . .
H2A H 0.561(2) 0.480(2) 0.208(3) 0.052(17) Uiso 1 1 d D . .
O3A O 0.52718(18) 0.63513(18) 0.11059(15) 0.0361(8) Uani 0.791(5) 1 d PD A 5
H3A H 0.555(2) 0.667(3) 0.107(3) 0.054 Uiso 0.791(5) 1 d PD A 5
H3B H 0.4894(17) 0.639(4) 0.075(2) 0.054 Uiso 0.791(5) 1 d PD A 5
O3B O 0.52718(18) 0.63513(18) 0.11059(15) 0.0361(8) Uani 0.209(5) 1 d PD A 6
C34 C 0.4756(10) 0.6626(13) 0.0474(7) 0.036(6) Uiso 0.209(5) 1 d PD A 6
H34A H 0.4641 0.7154 0.0525 0.054 Uiso 0.209(5) 1 calc PR A 6
H34B H 0.4346 0.6309 0.0333 0.054 Uiso 0.209(5) 1 calc PR A 6
H34C H 0.4930 0.6602 0.0135 0.054 Uiso 0.209(5) 1 calc PR A 6
Cl1A Cl 0.62150(17) 0.34586(15) 0.12268(18) 0.0339(6) Uani 0.719(7) 1 d P B 1
O11A O 0.5980(3) 0.4113(3) 0.1447(3) 0.0346(16) Uiso 0.719(7) 1 d P B 1
O12A O 0.6883(3) 0.3606(3) 0.1299(3) 0.0562(17) Uiso 0.719(7) 1 d P B 1
O13A O 0.5764(3) 0.3384(3) 0.0523(3) 0.0537(17) Uiso 0.719(7) 1 d P B 1
O14A O 0.6203(3) 0.2769(3) 0.1564(3) 0.0623(18) Uiso 0.719(7) 1 d P B 1
Cl1B Cl 0.6396(4) 0.3455(5) 0.1473(4) 0.0339(6) Uani 0.281(7) 1 d P B 2
O11B O 0.5921(7) 0.3941(9) 0.1547(7) 0.032(4) Uiso 0.281(7) 1 d P B 2
O12B O 0.7021(8) 0.3825(9) 0.1591(8) 0.055(4) Uiso 0.281(7) 1 d P B 2
O13B O 0.6275(12) 0.3100(14) 0.0857(12) 0.110(8) Uiso 0.281(7) 1 d P B 2
O14B O 0.6460(8) 0.2972(8) 0.1978(8) 0.060(4) Uiso 0.281(7) 1 d P B 2
Cl2 Cl 0.86599(6) 0.50859(6) 0.12594(6) 0.0375(3) Uani 1 1 d . . .
O21 O 0.9223(3) 0.5331(3) 0.1826(3) 0.135(3) Uani 1 1 d . . .
O22 O 0.8330(2) 0.5713(2) 0.08240(18) 0.0592(11) Uani 1 1 d . . .
O23 O 0.8180(2) 0.4703(2) 0.1425(2) 0.0673(12) Uani 1 1 d . . .
O24 O 0.8850(3) 0.4548(3) 0.0889(3) 0.0942(17) Uani 1 1 d . . .
C51 C 0.5270(3) 0.0771(3) 0.4767(3) 0.0607(16) Uani 1 1 d D . .
H51 H 0.5480 0.0456 0.4562 0.073 Uiso 1 1 calc R . .
C52 C 0.4250(3) 0.1324(4) 0.4734(4) 0.0693(18) Uani 1 1 d D . .
H52A H 0.4578 0.1497 0.5179 0.104 Uiso 1 1 calc R . .
H52B H 0.3908 0.0995 0.4778 0.104 Uiso 1 1 calc R . .
H52C H 0.4023 0.1765 0.4456 0.104 Uiso 1 1 calc R . .
C53 C 0.4213(3) 0.0624(4) 0.3747(3) 0.075(2) Uani 1 1 d D . .
H53A H 0.4514 0.0335 0.3608 0.112 Uiso 1 1 calc R . .
H53B H 0.4016 0.1054 0.3442 0.112 Uiso 1 1 calc R . .
H53C H 0.3844 0.0292 0.3734 0.112 Uiso 1 1 calc R . .
N5 N 0.4604(2) 0.0906(3) 0.4427(2) 0.0474(11) Uani 1 1 d D . .
O5 O 0.5638(2) 0.1027(3) 0.5333(2) 0.0757(13) Uani 1 1 d D . .
C44A C 0.5511(6) 0.3364(5) 0.3449(5) 0.0420(19) Uiso 0.50 1 d PD A 3
H44A H 0.5231 0.3519 0.3657 0.050 Uiso 0.50 1 calc PR A 3
C45A C 0.6288(7) 0.2445(9) 0.3380(9) 0.095(5) Uiso 0.50 1 d PD A 3
H45A H 0.6717 0.2575 0.3768 0.143 Uiso 0.50 1 calc PR A 3
H45B H 0.6258 0.2725 0.2986 0.143 Uiso 0.50 1 calc PR A 3
H45C H 0.6277 0.1897 0.3294 0.143 Uiso 0.50 1 calc PR A 3
C46A C 0.5469(6) 0.2080(6) 0.3839(6) 0.052(3) Uiso 0.50 1 d PD A 3
H46A H 0.5037 0.2252 0.3832 0.077 Uiso 0.50 1 calc PR A 3
H46B H 0.5809 0.2007 0.4304 0.077 Uiso 0.50 1 calc PR A 3
H46C H 0.5394 0.1597 0.3595 0.077 Uiso 0.50 1 calc PR A 3
N4A N 0.5715(4) 0.2650(4) 0.3518(4) 0.036(2) Uiso 0.50 1 d PD A 3
O4A O 0.56605(16) 0.38398(16) 0.31318(15) 0.0339(7) Uani 0.50 1 d PD A 3
C44B C 0.5377(6) 0.3313(5) 0.3255(5) 0.0420(19) Uiso 0.50 1 d PD A 4
H44B H 0.5037 0.3434 0.3400 0.050 Uiso 0.50 1 calc PR A 4
C45B C 0.6005(5) 0.2335(6) 0.3006(6) 0.048(3) Uiso 0.50 1 d PD A 4
H45D H 0.6333 0.2746 0.3075 0.072 Uiso 0.50 1 calc PR A 4
H45E H 0.5786 0.2194 0.2531 0.072 Uiso 0.50 1 calc PR A 4
H45F H 0.6244 0.1892 0.3274 0.072 Uiso 0.50 1 calc PR A 4
C46B C 0.5163(9) 0.1998(8) 0.3432(9) 0.106(6) Uiso 0.50 1 d PD A 4
H46D H 0.4747 0.1823 0.3051 0.159 Uiso 0.50 1 calc PR A 4
H46E H 0.5044 0.2212 0.3775 0.159 Uiso 0.50 1 calc PR A 4
H46F H 0.5476 0.1568 0.3621 0.159 Uiso 0.50 1 calc PR A 4
N4B N 0.5497(5) 0.2585(5) 0.3206(5) 0.048(2) Uiso 0.50 1 d PD A 4
O4B O 0.56605(16) 0.38398(16) 0.31318(15) 0.0339(7) Uani 0.50 1 d PD A 4
O1S O 0.5923(4) 0.7533(4) 0.0844(3) 0.0847(15) Uiso 0.791(5) 1 d PD A 7
C1S C 0.6417(5) 0.7322(6) 0.0646(5) 0.0847(15) Uiso 0.791(5) 1 d PD A 7
H1S1 H 0.6206 0.7244 0.0160 0.127 Uiso 0.791(5) 1 calc PR A 7
H1S2 H 0.6634 0.6849 0.0872 0.127 Uiso 0.791(5) 1 calc PR A 7
H1S3 H 0.6763 0.7724 0.0765 0.127 Uiso 0.791(5) 1 calc PR A 7
C2S C 0.6348(18) 0.733(2) 0.1069(16) 0.0847(15) Uiso 0.209(5) 1 d PD A -8
H2S1 H 0.5944 0.7008 0.0829 0.127 Uiso 0.209(5) 1 calc PR A -8
H2S2 H 0.6222 0.7864 0.0973 0.127 Uiso 0.209(5) 1 calc PR A -8
H2S3 H 0.6525 0.7236 0.1552 0.127 Uiso 0.209(5) 1 calc PR A -8
C3S C 0.6924(15) 0.712(2) 0.0829(11) 0.0847(15) Uiso 0.209(5) 1 d PD A -8
H3S1 H 0.7331 0.7445 0.1058 0.102 Uiso 0.209(5) 1 calc PR A -8
H3S2 H 0.7066 0.6579 0.0935 0.102 Uiso 0.209(5) 1 calc PR A -8
C4S C 0.7067(14) 0.6972(16) -0.0220(14) 0.0847(15) Uiso 0.209(5) 1 d PD A -8
H4S1 H 0.6792 0.6908 -0.0709 0.102 Uiso 0.209(5) 1 calc PR A -8
H4S2 H 0.7273 0.6475 -0.0027 0.102 Uiso 0.209(5) 1 calc PR A -8
C5S C 0.7640(15) 0.758(2) -0.0081(19) 0.0847(15) Uiso 0.209(5) 1 d PD A -8
H5S1 H 0.7981 0.7538 0.0388 0.127 Uiso 0.209(5) 1 calc PR A -8
H5S2 H 0.7439 0.8086 -0.0167 0.127 Uiso 0.209(5) 1 calc PR A -8
H5S3 H 0.7861 0.7479 -0.0376 0.127 Uiso 0.209(5) 1 calc PR A -8
O2S O 0.6619(10) 0.7244(13) 0.0095(10) 0.0847(15) Uiso 0.209(5) 1 d PD A -8

loop_
_atom_site_aniso_label
_atom_site_aniso_U_11
_atom_site_aniso_U_22
_atom_site_aniso_U_33
_atom_site_aniso_U_23
_atom_site_aniso_U_13
_atom_site_aniso_U_12
Ni1 0.0196(3) 0.0204(3) 0.0214(3) 0.0000(2) 0.0111(2) -0.0011(2)
Ni2 0.0186(3) 0.0215(3) 0.0213(3) 0.0021(2) 0.0091(2) 0.0014(2)
C1 0.027(2) 0.031(2) 0.031(2) -0.0029(19) 0.0138(19) -0.0099(19)
C2 0.019(2) 0.034(2) 0.024(2) 0.0024(18) 0.0071(18) -0.0025(18)
C3 0.018(2) 0.034(2) 0.025(2) -0.0026(18) 0.0069(17) -0.0078(18)
C4 0.017(2) 0.031(2) 0.025(2) -0.0034(18) 0.0088(17) -0.0051(17)
C5 0.016(2) 0.034(2) 0.023(2) 0.0004(18) 0.0058(17) -0.0062(18)
C6 0.028(2) 0.042(3) 0.024(2) -0.0047(19) 0.0124(19) -0.010(2)
C7 0.035(3) 0.037(3) 0.032(2) -0.011(2) 0.016(2) -0.004(2)
C8 0.029(2) 0.032(2) 0.029(2) -0.0038(19) 0.009(2) -0.0048(19)
C11 0.052(3) 0.023(2) 0.039(3) 0.002(2) 0.023(2) -0.006(2)
C12 0.050(3) 0.025(3) 0.046(3) 0.011(2) 0.022(3) 0.003(2)
C13 0.031(3) 0.029(2) 0.034(2) 0.0039(19) 0.014(2) 0.004(2)
C21 0.026(3) 0.057(3) 0.038(3) 0.000(2) 0.018(2) -0.005(2)
C22 0.032(3) 0.062(4) 0.043(3) -0.004(3) 0.023(2) 0.004(2)
C23 0.031(3) 0.035(3) 0.033(2) -0.005(2) 0.020(2) 0.002(2)
C31 0.025(2) 0.057(3) 0.039(3) 0.010(2) 0.016(2) 0.009(2)
C32 0.029(3) 0.059(3) 0.043(3) 0.003(3) 0.017(2) 0.014(2)
C33 0.034(3) 0.037(3) 0.035(2) 0.002(2) 0.020(2) 0.007(2)
C41 0.034(3) 0.035(3) 0.021(2) 0.0007(18) 0.0097(19) -0.003(2)
C42 0.032(3) 0.036(3) 0.027(2) 0.0035(19) 0.018(2) -0.003(2)
C43 0.024(2) 0.028(2) 0.032(2) 0.0030(19) 0.0146(19) 0.0002(18)
N11 0.027(2) 0.0233(19) 0.0262(18) -0.0009(15) 0.0136(16) -0.0052(15)
N12 0.032(2) 0.0248(19) 0.0261(18) -0.0013(15) 0.0132(16) -0.0086(16)
N21 0.0243(19) 0.0265(19) 0.0271(18) 0.0018(15) 0.0138(15) -0.0036(15)
N22 0.027(2) 0.033(2) 0.0301(19) 0.0010(16) 0.0168(16) -0.0052(16)
N31 0.0215(19) 0.032(2) 0.0263(18) 0.0030(15) 0.0092(15) 0.0003(15)
N32 0.0174(18) 0.036(2) 0.0263(18) 0.0059(16) 0.0073(15) 0.0045(15)
N41 0.0213(19) 0.0299(19) 0.0250(18) 0.0025(15) 0.0089(15) -0.0016(15)
N42 0.0228(19) 0.030(2) 0.0226(17) 0.0053(15) 0.0082(15) 0.0004(15)
O1 0.0190(15) 0.0203(15) 0.0213(14) -0.0006(12) 0.0075(12) -0.0006(12)
O2 0.0198(15) 0.0193(15) 0.0232(14) -0.0009(11) 0.0103(12) 0.0016(12)
O3A 0.052(2) 0.0332(18) 0.0272(16) -0.0024(14) 0.0206(15) -0.0056(16)
O3B 0.052(2) 0.0332(18) 0.0272(16) -0.0024(14) 0.0206(15) -0.0056(16)
Cl1A 0.0388(16) 0.0317(7) 0.0350(18) 0.0029(12) 0.0195(14) 0.0114(9)
Cl1B 0.0388(16) 0.0317(7) 0.0350(18) 0.0029(12) 0.0195(14) 0.0114(9)
Cl2 0.0328(6) 0.0323(6) 0.0391(6) -0.0001(5) 0.0082(5) -0.0012(5)
O21 0.126(5) 0.061(3) 0.097(4) 0.009(3) -0.064(4) -0.030(3)
O22 0.068(3) 0.042(2) 0.050(2) 0.0149(17) 0.009(2) -0.0008(19)
O23 0.060(3) 0.067(3) 0.093(3) 0.037(2) 0.050(2) 0.020(2)
O24 0.131(5) 0.066(3) 0.133(4) 0.010(3) 0.101(4) 0.029(3)
C51 0.061(4) 0.053(4) 0.082(5) 0.012(3) 0.043(4) 0.006(3)
C52 0.061(4) 0.070(4) 0.093(5) 0.005(4) 0.048(4) 0.012(3)
C53 0.070(5) 0.069(5) 0.085(5) -0.008(4) 0.034(4) -0.004(4)
N5 0.038(3) 0.043(3) 0.065(3) 0.003(2) 0.027(2) 0.005(2)
O5 0.060(3) 0.085(3) 0.072(3) 0.007(3) 0.019(2) 0.005(2)
O4A 0.0414(19) 0.0201(16) 0.0425(18) 0.0047(13) 0.0204(15) 0.0009(13)
O4B 0.0414(19) 0.0201(16) 0.0425(18) 0.0047(13) 0.0204(15) 0.0009(13)

loop_
_atom_type_symbol
_atom_type_description
_atom_type_scat_dispersion_real
_atom_type_scat_dispersion_imag
_atom_type_scat_source
C C 0.0033 0.0016 'International Tables Vol C Tables 4.2.6.8 and 6.1.1.4'
H H 0.0000 0.0000 'International Tables Vol C Tables 4.2.6.8 and 6.1.1.4'
N N 0.0061 0.0033 'International Tables Vol C Tables 4.2.6.8 and 6.1.1.4'
O O 0.0106 0.0060 'International Tables Vol C Tables 4.2.6.8 and 6.1.1.4'
Cl Cl 0.1484 0.1585 'International Tables Vol C Tables 4.2.6.8 and 6.1.1.4'
Ni Ni 0.3393 1.1124 'International Tables Vol C Tables 4.2.6.8 and 6.1.1.4'

loop_
_geom_angle_atom_site_label_1
_geom_angle_atom_site_label_2
_geom_angle_atom_site_label_3
_geom_angle
_geom_angle_site_symmetry_1
_geom_angle_site_symmetry_3
O1 Ni1 O2 80.73(11) . .
O1 Ni1 O1 77.73(11) . 2_655
O2 Ni1 O1 78.51(11) . 2_655
O1 Ni1 N11 94.79(12) . .
O2 Ni1 N11 175.33(12) . .
O1 Ni1 N11 101.91(12) 2_655 .
O1 Ni1 N21 105.13(12) . .
O2 Ni1 N21 95.04(12) . .
O1 Ni1 N21 172.54(12) 2_655 .
N11 Ni1 N21 84.83(13) . .
O1 Ni1 O3A 170.98(12) . .
O2 Ni1 O3A 96.80(12) . .
O1 Ni1 O3A 93.29(12) 2_655 .
N11 Ni1 O3A 87.82(12) . .
N21 Ni1 O3A 83.68(14) . .
O2 Ni2 O1 78.45(11) 2_655 .
O2 Ni2 O2 80.89(12) 2_655 .
O1 Ni2 O2 80.19(11) . .
O2 Ni2 O4A 95.49(12) 2_655 .
O1 Ni2 O4A 170.94(11) . .
O2 Ni2 O4A 92.27(11) . .
O2 Ni2 N41 97.68(12) 2_655 .
O1 Ni2 N41 95.10(12) . .
O2 Ni2 N41 175.26(12) . .
O4A Ni2 N41 92.37(13) . .
O2 Ni2 N31 174.84(12) 2_655 .
O1 Ni2 N31 105.25(12) . .
O2 Ni2 N31 96.09(12) . .
O4A Ni2 N31 80.40(13) . .
N41 Ni2 N31 85.66(14) . .
N22 C1 N12 110.1(3) . .
N22 C1 C3 112.1(4) . .
N12 C1 C3 112.0(4) . .
N22 C1 H1 107.4 . .
N12 C1 H1 107.4 . .
C3 C1 H1 107.4 . .
N32 C2 N42 110.1(3) . .
N32 C2 C5 112.3(3) . .
N42 C2 C5 111.9(3) . .
N32 C2 H2 107.4 . .
N42 C2 H2 107.4 . .
C5 C2 H2 107.4 . .
C4 C3 C8 119.6(4) . .
C4 C3 C1 121.1(4) . .
C8 C3 C1 119.2(4) . .
C3 C4 C5 120.6(4) . .
C3 C4 H4 119.7 . .
C5 C4 H4 119.7 . .
C4 C5 C6 119.5(4) . .
C4 C5 C2 121.1(4) . .
C6 C5 C2 119.3(4) . .
C7 C6 C5 119.3(4) . .
C7 C6 H6 120.4 . .
C5 C6 H6 120.4 . .
C8 C7 C6 121.2(4) . .
C8 C7 H7 119.4 . .
C6 C7 H7 119.4 . .
C7 C8 C3 119.4(4) . .
C7 C8 H8 120.3 . .
C3 C8 H8 120.3 . .
C12 C11 N12 107.8(4) . .
C12 C11 H11 126.1 . .
N12 C11 H11 126.1 . .
C11 C12 C13 104.9(4) . .
C11 C12 H12 127.5 . .
C13 C12 H12 127.5 . .
N11 C13 C12 112.0(4) . .
N11 C13 H13 124.0 . .
C12 C13 H13 124.0 . .
N22 C21 C22 107.5(4) . .
N22 C21 H21 126.2 . .
C22 C21 H21 126.2 . .
C21 C22 C23 106.1(4) . .
C21 C22 H22 126.9 . .
C23 C22 H22 126.9 . .
N21 C23 C22 110.7(4) . .
N21 C23 H23 124.6 . .
C22 C23 H23 124.6 . .
N32 C31 C32 107.4(4) . .
N32 C31 H31 126.3 . .
C32 C31 H31 126.3 . .
C31 C32 C33 105.6(4) . .
C31 C32 H32 127.2 . .
C33 C32 H32 127.2 . .
N31 C33 C32 111.6(4) . .
N31 C33 H33 124.2 . .
C32 C33 H33 124.2 . .
N42 C41 C42 107.5(4) . .
N42 C41 H41 126.2 . .
C42 C41 H41 126.2 . .
C41 C42 C43 105.0(4) . .
C41 C42 H42 127.5 . .
C43 C42 H42 127.5 . .
N41 C43 C42 112.1(4) . .
N41 C43 H43 123.9 . .
C42 C43 H43 123.9 . .
C13 N11 N12 104.4(3) . .
C13 N11 Ni1 128.7(3) . .
N12 N11 Ni1 126.0(3) . .
N11 N12 C11 110.8(4) . .
N11 N12 C1 122.1(3) . .
C11 N12 C1 126.8(4) . .
C23 N21 N22 104.8(3) . .
C23 N21 Ni1 128.0(3) . .
N22 N21 Ni1 126.0(3) . .
C21 N22 N21 110.9(4) . .
C21 N22 C1 127.9(4) . .
N21 N22 C1 121.0(3) . .
C33 N31 N32 104.4(3) . .
C33 N31 Ni2 127.4(3) . .
N32 N31 Ni2 125.1(3) . .
C31 N32 N31 111.0(4) . .
C31 N32 C2 128.5(4) . .
N31 N32 C2 120.5(3) . .
C43 N41 N42 104.3(3) . .
C43 N41 Ni2 128.4(3) . .
N42 N41 Ni2 125.4(3) . .
C41 N42 N41 111.1(4) . .
C41 N42 C2 127.6(4) . .
N41 N42 C2 121.2(3) . .
Ni1 O1 Ni1 101.44(11) . 2_655
Ni1 O1 Ni2 98.20(11) . .
Ni1 O1 Ni2 100.69(12) 2_655 .
Ni1 O1 H1A 111(4) . .
Ni1 O1 H1A 125(4) 2_655 .
Ni2 O1 H1A 117(4) . .
Ni2 O2 Ni1 101.23(12) 2_655 .
Ni2 O2 Ni2 98.21(12) 2_655 .
Ni1 O2 Ni2 98.06(11) . .
Ni2 O2 H2A 122(4) 2_655 .
Ni1 O2 H2A 125(4) . .
Ni2 O2 H2A 105(4) . .
Ni1 O3A H3A 108(4) . .
Ni1 O3A H3B 132(5) . .
H3A O3A H3B 107(3) . .
O12A Cl1A O11A 108.5(4) . .
O12A Cl1A O14A 110.4(4) . .
O11A Cl1A O14A 114.3(4) . .
O12A Cl1A O13A 108.6(4) . .
O11A Cl1A O13A 105.5(4) . .
O14A Cl1A O13A 109.3(4) . .
O14B Cl1B O11B 95.6(10) . .
O14B Cl1B O13B 115.3(13) . .
O11B Cl1B O13B 122.9(12) . .
O14B Cl1B O12B 112.8(10) . .
O11B Cl1B O12B 113.1(10) . .
O13B Cl1B O12B 98.1(12) . .
O21 Cl2 O23 111.8(4) . .
O21 Cl2 O24 111.4(4) . .
O23 Cl2 O24 105.4(3) . .
O21 Cl2 O22 110.9(3) . .
O23 Cl2 O22 109.3(2) . .
O24 Cl2 O22 107.9(3) . .
O5 C51 N5 124.7(6) . .
O5 C51 H51 117.6 . .
N5 C51 H51 117.6 . .
N5 C52 H52A 109.5 . .
N5 C52 H52B 109.5 . .
H52A C52 H52B 109.5 . .
N5 C52 H52C 109.5 . .
H52A C52 H52C 109.5 . .
H52B C52 H52C 109.5 . .
N5 C53 H53A 109.5 . .
N5 C53 H53B 109.5 . .
H53A C53 H53B 109.5 . .
N5 C53 H53C 109.5 . .
H53A C53 H53C 109.5 . .
H53B C53 H53C 109.5 . .
C51 N5 C52 120.0(5) . .
C51 N5 C53 121.7(5) . .
C52 N5 C53 118.3(5) . .
O4A C44A N4A 123.8(9) . .
O4A C44A H44A 118.1 . .
N4A C44A H44A 118.1 . .
N4A C45A H45A 109.5 . .
N4A C45A H45B 109.5 . .
H45A C45A H45B 109.5 . .
N4A C45A H45C 109.5 . .
H45A C45A H45C 109.5 . .
H45B C45A H45C 109.5 . .
N4A C46A H46A 109.5 . .
N4A C46A H46B 109.5 . .
H46A C46A H46B 109.5 . .
N4A C46A H46C 109.5 . .
H46A C46A H46C 109.5 . .
H46B C46A H46C 109.5 . .
C44A N4A C45A 119.2(9) . .
C44A N4A C46A 122.3(8) . .
C45A N4A C46A 117.6(9) . .
C44A O4A Ni2 130.3(5) . .
N4B C44B H44B 117.1 . .
N4B C45B H45D 109.5 . .
N4B C45B H45E 109.5 . .
H45D C45B H45E 109.5 . .
N4B C45B H45F 109.5 . .
H45D C45B H45F 109.5 . .
H45E C45B H45F 109.5 . .
N4B C46B H46D 109.5 . .
N4B C46B H46E 109.5 . .
H46D C46B H46E 109.5 . .
N4B C46B H46F 109.5 . .
H46D C46B H46F 109.5 . .
H46E C46B H46F 109.5 . .
C44B N4B C45B 122.2(9) . .
C44B N4B C46B 120.5(9) . .
C45B N4B C46B 117.0(9) . .
C3S C2S H2S1 109.5 . .
C3S C2S H2S2 109.5 . .
H2S1 C2S H2S2 109.5 . .
C3S C2S H2S3 109.5 . .
H2S1 C2S H2S3 109.5 . .
H2S2 C2S H2S3 109.5 . .
O2S C3S C2S 106.8(16) . .
O2S C3S H3S1 110.4 . .
C2S C3S H3S1 110.4 . .
O2S C3S H3S2 110.4 . .
C2S C3S H3S2 110.4 . .
H3S1 C3S H3S2 108.6 . .
O2S C4S C5S 108.5(16) . .
O2S C4S H4S1 110.0 . .
C5S C4S H4S1 110.0 . .
O2S C4S H4S2 110.0 . .
C5S C4S H4S2 110.0 . .
H4S1 C4S H4S2 108.4 . .
C4S C5S H5S1 109.5 . .
C4S C5S H5S2 109.5 . .
H5S1 C5S H5S2 109.5 . .
C4S C5S H5S3 109.5 . .
H5S1 C5S H5S3 109.5 . .
H5S2 C5S H5S3 109.5 . .
C3S O2S C4S 113.1(16) . .

loop_
_geom_bond_atom_site_label_1
_geom_bond_atom_site_label_2
_geom_bond_distance
_geom_bond_site_symmetry_2
Ni1 O1 2.056(3) .
Ni1 O2 2.058(3) .
Ni1 O1 2.063(3) 2_655
Ni1 N11 2.095(3) .
Ni1 N21 2.108(3) .
Ni1 O3A 2.115(3) .
Ni2 O2 2.056(3) 2_655
Ni2 O1 2.067(3) .
Ni2 O2 2.070(3) .
Ni2 O4A 2.071(3) .
Ni2 N41 2.099(3) .
Ni2 N31 2.123(4) .
C1 N22 1.444(6) .
C1 N12 1.456(5) .
C1 C3 1.523(6) .
C1 H1 1.0000 .
C2 N32 1.438(5) .
C2 N42 1.457(5) .
C2 C5 1.519(6) .
C2 H2 1.0000 .
C3 C4 1.386(6) .
C3 C8 1.396(6) .
C4 C5 1.388(6) .
C4 H4 0.9500 .
C5 C6 1.398(6) .
C6 C7 1.385(6) .
C6 H6 0.9500 .
C7 C8 1.382(6) .
C7 H7 0.9500 .
C8 H8 0.9500 .
C11 C12 1.348(7) .
C11 N12 1.360(5) .
C11 H11 0.9500 .
C12 C13 1.387(6) .
C12 H12 0.9500 .
C13 N11 1.331(5) .
C13 H13 0.9500 .
C21 N22 1.347(6) .
C21 C22 1.353(7) .
C21 H21 0.9500 .
C22 C23 1.382(7) .
C22 H22 0.9500 .
C23 N21 1.340(5) .
C23 H23 0.9500 .
C31 N32 1.353(6) .
C31 C32 1.358(7) .
C31 H31 0.9500 .
C32 C33 1.386(6) .
C32 H32 0.9500 .
C33 N31 1.334(6) .
C33 H33 0.9500 .
C41 N42 1.351(5) .
C41 C42 1.367(6) .
C41 H41 0.9500 .
C42 C43 1.385(6) .
C42 H42 0.9500 .
C43 N41 1.333(5) .
C43 H43 0.9500 .
N11 N12 1.354(5) .
N21 N22 1.364(5) .
N31 N32 1.369(5) .
N41 N42 1.368(4) .
O1 Ni1 2.063(3) 2_655
O1 H1A 0.83(2) .
O2 Ni2 2.056(3) 2_655
O2 H2A 0.83(2) .
O3A H3A 0.850(10) .
O3A H3B 0.859(10) .
C34 H3B 0.69(4) .
C34 H34A 0.9800 .
C34 H34B 0.9800 .
C34 H34C 0.9800 .
Cl1A O12A 1.414(7) .
Cl1A O11A 1.428(6) .
Cl1A O14A 1.430(7) .
Cl1A O13A 1.442(6) .
Cl1B O14B 1.364(16) .
Cl1B O11B 1.405(16) .
Cl1B O13B 1.42(2) .
Cl1B O12B 1.424(17) .
Cl2 O21 1.386(4) .
Cl2 O23 1.418(4) .
Cl2 O24 1.427(5) .
Cl2 O22 1.434(4) .
C51 O5 1.242(7) .
C51 N5 1.330(6) .
C51 H51 0.9500 .
C52 N5 1.433(6) .
C52 H52A 0.9800 .
C52 H52B 0.9800 .
C52 H52C 0.9800 .
C53 N5 1.457(7) .
C53 H53A 0.9800 .
C53 H53B 0.9800 .
C53 H53C 0.9800 .
C44A O4A 1.225(8) .
C44A N4A 1.318(9) .
C44A H44A 0.9500 .
C45A N4A 1.452(10) .
C45A H45A 0.9800 .
C45A H45B 0.9800 .
C45A H45C 0.9800 .
C46A N4A 1.458(9) .
C46A H46A 0.9800 .
C46A H46B 0.9800 .
C46A H46C 0.9800 .
C44B N4B 1.320(9) .
C44B H44B 0.9500 .
C45B N4B 1.427(10) .
C45B H45D 0.9800 .
C45B H45E 0.9800 .
C45B H45F 0.9800 .
C46B N4B 1.470(11) .
C46B H46D 0.9800 .
C46B H46E 0.9800 .
C46B H46F 0.9800 .
O1S C1S 1.376(10) .
C1S H1S1 0.9800 .
C1S H1S2 0.9800 .
C1S H1S3 0.9800 .
C2S C3S 1.604(19) .
C2S H2S1 0.9800 .
C2S H2S2 0.9800 .
C2S H2S3 0.9800 .
C3S O2S 1.482(18) .
C3S H3S1 0.9900 .
C3S H3S2 0.9900 .
C4S O2S 1.503(17) .
C4S C5S 1.560(19) .
C4S H4S1 0.9900 .
C4S H4S2 0.9900 .
C5S H5S1 0.9800 .
C5S H5S2 0.9800 .
C5S H5S3 0.9800 .

loop_
_geom_hbond_atom_site_label_D
_geom_hbond_atom_site_label_H
_geom_hbond_atom_site_label_A
_geom_hbond_distance_DH
_geom_hbond_distance_HA
_geom_hbond_distance_DA
_geom_hbond_angle_DHA
O2 H2A O11A 0.83(2) 2.24(3) 3.024(6) 157(5)
O2 H2A O11B 0.83(2) 2.19(3) 2.988(14) 161(5)

loop_
_geom_torsion_atom_site_label_1
_geom_torsion_atom_site_label_2
_geom_torsion_atom_site_label_3
_geom_torsion_atom_site_label_4
_geom_torsion
_geom_torsion_site_symmetry_1
_geom_torsion_site_symmetry_4
N22 C1 C3 C4 6.6(5) . .
N12 C1 C3 C4 131.0(4) . .
N22 C1 C3 C8 -171.0(4) . .
N12 C1 C3 C8 -46.6(5) . .
C8 C3 C4 C5 6.4(6) . .
C1 C3 C4 C5 -171.1(4) . .
C3 C4 C5 C6 -5.5(6) . .
C3 C4 C5 C2 173.3(4) . .
N32 C2 C5 C4 -7.6(5) . .
N42 C2 C5 C4 -132.0(4) . .
N32 C2 C5 C6 171.1(4) . .
N42 C2 C5 C6 46.8(5) . .
C4 C5 C6 C7 0.8(6) . .
C2 C5 C6 C7 -178.0(4) . .
C5 C6 C7 C8 2.9(7) . .
C6 C7 C8 C3 -2.0(7) . .
C4 C3 C8 C7 -2.7(6) . .
C1 C3 C8 C7 174.9(4) . .
N12 C11 C12 C13 0.2(5) . .
C11 C12 C13 N11 1.0(6) . .
N22 C21 C22 C23 1.1(6) . .
C21 C22 C23 N21 -1.5(6) . .
N32 C31 C32 C33 -0.1(6) . .
C31 C32 C33 N31 0.4(6) . .
N42 C41 C42 C43 0.0(5) . .
C41 C42 C43 N41 -0.3(5) . .
C12 C13 N11 N12 -1.8(5) . .
C12 C13 N11 Ni1 -171.1(3) . .
O1 Ni1 N11 C13 -107.8(4) . .
O1 Ni1 N11 C13 -29.3(4) 2_655 .
N21 Ni1 N11 C13 147.4(4) . .
O3A Ni1 N11 C13 63.6(4) . .
O1 Ni1 N11 N12 85.0(3) . .
O1 Ni1 N11 N12 163.5(3) 2_655 .
N21 Ni1 N11 N12 -19.8(3) . .
O3A Ni1 N11 N12 -103.6(3) . .
C13 N11 N12 C11 1.9(5) . .
Ni1 N11 N12 C11 171.6(3) . .
C13 N11 N12 C1 176.6(4) . .
Ni1 N11 N12 C1 -13.7(5) . .
C12 C11 N12 N11 -1.3(5) . .
C12 C11 N12 C1 -175.7(4) . .
N22 C1 N12 N11 57.2(5) . .
C3 C1 N12 N11 -68.4(5) . .
N22 C1 N12 C11 -129.1(4) . .
C3 C1 N12 C11 105.4(5) . .
C22 C23 N21 N22 1.4(5) . .
C22 C23 N21 Ni1 168.9(3) . .
O1 Ni1 N21 C23 119.7(3) . .
O2 Ni1 N21 C23 38.0(4) . .
N11 Ni1 N21 C23 -146.7(4) . .
O3A Ni1 N21 C23 -58.3(4) . .
O1 Ni1 N21 N22 -75.2(3) . .
O2 Ni1 N21 N22 -157.0(3) . .
N11 Ni1 N21 N22 18.4(3) . .
O3A Ni1 N21 N22 106.7(3) . .
C22 C21 N22 N21 -0.3(5) . .
C22 C21 N22 C1 174.0(4) . .
C23 N21 N22 C21 -0.7(5) . .
Ni1 N21 N22 C21 -168.5(3) . .
C23 N21 N22 C1 -175.4(4) . .
Ni1 N21 N22 C1 16.8(5) . .
N12 C1 N22 C21 128.0(4) . .
C3 C1 N22 C21 -106.6(5) . .
N12 C1 N22 N21 -58.3(5) . .
C3 C1 N22 N21 67.1(5) . .
C32 C33 N31 N32 -0.5(5) . .
C32 C33 N31 Ni2 -161.2(3) . .
O1 Ni2 N31 C33 -124.2(4) . .
O2 Ni2 N31 C33 -42.7(4) . .
O4A Ni2 N31 C33 48.5(4) . .
N41 Ni2 N31 C33 141.7(4) . .
O1 Ni2 N31 N32 78.9(3) . .
O2 Ni2 N31 N32 160.4(3) . .
O4A Ni2 N31 N32 -108.3(3) . .
N41 Ni2 N31 N32 -15.2(3) . .
C32 C31 N32 N31 -0.2(6) . .
C32 C31 N32 C2 -177.3(4) . .
C33 N31 N32 C31 0.5(5) . .
Ni2 N31 N32 C31 161.7(3) . .
C33 N31 N32 C2 177.8(4) . .
Ni2 N31 N32 C2 -21.0(5) . .
N42 C2 N32 C31 -121.1(5) . .
C5 C2 N32 C31 113.6(5) . .
N42 C2 N32 N31 62.1(5) . .
C5 C2 N32 N31 -63.2(5) . .
C42 C43 N41 N42 0.4(5) . .
C42 C43 N41 Ni2 165.3(3) . .
O2 Ni2 N41 C43 31.4(4) 2_655 .
O1 Ni2 N41 C43 110.4(4) . .
O4A Ni2 N41 C43 -64.4(4) . .
N31 Ni2 N41 C43 -144.6(4) . .
O2 Ni2 N41 N42 -166.6(3) 2_655 .
O1 Ni2 N41 N42 -87.6(3) . .
O4A Ni2 N41 N42 97.5(3) . .
N31 Ni2 N41 N42 17.3(3) . .
C42 C41 N42 N41 0.2(5) . .
C42 C41 N42 C2 178.1(4) . .
C43 N41 N42 C41 -0.4(5) . .
Ni2 N41 N42 C41 -165.8(3) . .
C43 N41 N42 C2 -178.4(4) . .
Ni2 N41 N42 C2 16.1(5) . .
N32 C2 N42 C41 122.5(4) . .
C5 C2 N42 C41 -111.9(5) . .
N32 C2 N42 N41 -59.8(5) . .
C5 C2 N42 N41 65.8(5) . .
O2 Ni1 O1 Ni1 -89.95(12) . 2_655
O1 Ni1 O1 Ni1 -9.80(15) 2_655 2_655
N11 Ni1 O1 Ni1 91.37(13) . 2_655
N21 Ni1 O1 Ni1 177.29(12) . 2_655
O2 Ni1 O1 Ni2 12.78(11) . .
O1 Ni1 O1 Ni2 92.93(9) 2_655 .
N11 Ni1 O1 Ni2 -165.90(12) . .
N21 Ni1 O1 Ni2 -79.98(13) . .
O2 Ni2 O1 Ni1 -95.34(12) 2_655 .
O2 Ni2 O1 Ni1 -12.73(11) . .
N41 Ni2 O1 Ni1 167.85(12) . .
N31 Ni2 O1 Ni1 80.97(14) . .
O2 Ni2 O1 Ni1 8.03(11) 2_655 2_655
O2 Ni2 O1 Ni1 90.64(12) . 2_655
N41 Ni2 O1 Ni1 -88.79(13) . 2_655
N31 Ni2 O1 Ni1 -175.67(12) . 2_655
O1 Ni1 O2 Ni2 87.33(12) . 2_655
O1 Ni1 O2 Ni2 8.08(11) 2_655 2_655
N21 Ni1 O2 Ni2 -168.13(13) . 2_655
O3A Ni1 O2 Ni2 -83.91(14) . 2_655
O1 Ni1 O2 Ni2 -12.76(11) . .
O1 Ni1 O2 Ni2 -92.01(12) 2_655 .
N21 Ni1 O2 Ni2 91.79(13) . .
O3A Ni1 O2 Ni2 176.00(13) . .
O2 Ni2 O2 Ni2 -10.21(15) 2_655 2_655
O1 Ni2 O2 Ni2 -89.95(12) . 2_655
O4A Ni2 O2 Ni2 84.99(13) . 2_655
N31 Ni2 O2 Ni2 165.57(12) . 2_655
O2 Ni2 O2 Ni1 92.45(10) 2_655 .
O1 Ni2 O2 Ni1 12.71(11) . .
O4A Ni2 O2 Ni1 -172.35(12) . .
N31 Ni2 O2 Ni1 -91.77(13) . .
O5 C51 N5 C52 -5.2(9) . .
O5 C51 N5 C53 176.2(6) . .
O4A C44A N4A C45A 17.6(18) . .
O4A C44A N4A C46A -173.3(10) . .
N4A C44A O4A Ni2 -159.5(7) . .
O2 Ni2 O4A C44A -65.4(7) 2_655 .
O2 Ni2 O4A C44A -146.4(7) . .
N41 Ni2 O4A C44A 32.6(8) . .
N31 Ni2 O4A C44A 117.8(7) . .
